data_7030831
loop_
_publ_author_name
'Wang, Bao-Ying'
'Xu, Wei-Jian'
'Xue, Wei'
'Lin, Rui-Biao'
'Du, Zi-Yi'
'Zhou, Dong-Dong'
'Zhang, Wei-Xiong'
'Chen, Xiao-Ming'

_publ_section_title
;
 Restraining the motion of a ligand for modulating the structural phase
 transition in two isomorphic polar coordination polymers.
;
_journal_issue 24
_journal_name_full 'Dalton transactions (Cambridge, England : 2003)'
_journal_page_first 9008
_journal_page_last 9011
_journal_paper_doi 10.1039/c4dt00675e
_journal_volume 43
_journal_year 2014
_chemical_formula_sum 'C12 H12 Cu N6 S2'
_chemical_formula_weight 367.94
_chemical_name_systematic
; 
 ? 
;
_space_group_IT_number 33
_symmetry_cell_setting orthorhombic
_symmetry_space_group_name_Hall 'P 2c -2ab'
_symmetry_space_group_name_H-M 'P b n 21'
_atom_sites_solution_hydrogens geom
_atom_sites_solution_primary direct
_atom_sites_solution_secondary difmap
_audit_creation_method SHELXL-97
_cell_angle_alpha 90.00
_cell_angle_beta 90.00
_cell_angle_gamma 90.00
_cell_formula_units_Z 4
_cell_length_a 15.6369(14)
_cell_length_b 15.6322(14)
_cell_length_c 6.3057(6)
_cell_measurement_temperature 103(2)
_cell_volume 1541.4(2)
_computing_structure_refinement 'SHELXL-97 (Sheldrick, 1997)'
_computing_structure_solution 'SHELXS-97 (Sheldrick, 1990)'
_diffrn_ambient_temperature 103(2)
_diffrn_measured_fraction_theta_full 0.992
_diffrn_measured_fraction_theta_max 0.992
_diffrn_measurement_device_type 'Bruker CCD'
_diffrn_measurement_method '/w scan'
_diffrn_radiation_monochromator graphite
_diffrn_radiation_source 'fine-focus sealed tube'
_diffrn_radiation_type MoK\a
_diffrn_radiation_wavelength 0.71073
_diffrn_reflns_av_R_equivalents 0.0192
_diffrn_reflns_av_sigmaI/netI 0.0257
_diffrn_reflns_limit_h_max 17
_diffrn_reflns_limit_h_min -19
_diffrn_reflns_limit_k_max 18
_diffrn_reflns_limit_k_min -19
_diffrn_reflns_limit_l_max 2
_diffrn_reflns_limit_l_min -7
_diffrn_reflns_number 5699
_diffrn_reflns_theta_full 25.99
_diffrn_reflns_theta_max 25.99
_diffrn_reflns_theta_min 2.61
_exptl_absorpt_coefficient_mu 1.689
_exptl_absorpt_correction_T_max 0.7858
_exptl_absorpt_correction_T_min 0.6679
_exptl_absorpt_correction_type multi-scan
_exptl_absorpt_process_details SADABS
_exptl_crystal_colour green
_exptl_crystal_density_diffrn 1.586
_exptl_crystal_density_method 'not measured'
_exptl_crystal_description prism
_exptl_crystal_F_000 748
_exptl_crystal_size_max 0.26
_exptl_crystal_size_mid 0.20
_exptl_crystal_size_min 0.15
_refine_diff_density_max 0.530
_refine_diff_density_min -0.288
_refine_diff_density_rms 0.059
_refine_ls_abs_structure_details 'Flack H D (1983), Acta Cryst. A39, 876-881'
_refine_ls_abs_structure_Flack 0.019(11)
_refine_ls_extinction_method none
_refine_ls_goodness_of_fit_ref 1.070
_refine_ls_hydrogen_treatment mixed
_refine_ls_matrix_type full
_refine_ls_number_parameters 202
_refine_ls_number_reflns 1981
_refine_ls_number_restraints 2
_refine_ls_restrained_S_all 1.070
_refine_ls_R_factor_all 0.0246
_refine_ls_R_factor_gt 0.0233
_refine_ls_shift/su_max 0.001
_refine_ls_shift/su_mean 0.000
_refine_ls_structure_factor_coef Fsqd
_refine_ls_weighting_details 'calc w=1/[\s^2^(Fo^2^)+(0.0356P)^2^+0.2073P] where P=(Fo^2^+2Fc^2^)/3'
_refine_ls_weighting_scheme calc
_refine_ls_wR_factor_gt 0.0595
_refine_ls_wR_factor_ref 0.0603
_reflns_number_gt 1889
_reflns_number_total 1981
_reflns_threshold_expression >2sigma(I)
_cod_data_source_file c4dt00675e2.cif
_cod_data_source_block 1_103K
_cod_depositor_comments
;
The following automatic conversions were performed:

'_symmetry_cell_setting' value 'Orthorhombic' changed to
'orthorhombic' according to
/usr/data/users/saulius/crontab/automatic-downloads/rss-feeds/RSC/lib/dictionaries/cif_core.dic
dictionary named 'cif_core.dic' version 2.4.2 from 2011-04-26.

Automatic conversion script
Id: cif_fix_values 2281 2013-09-26 08:29:07Z andrius 

 Adding full bibliography for 7030830--7030833.cif.
;
_cod_original_sg_symbol_H-M Pbn21
_cod_database_code 7030831

loop_
_symmetry_equiv_pos_as_xyz
'x, y, z'
'-x, -y, z+1/2'
'-x+1/2, y+1/2, z'
'x+1/2, -y+1/2, z+1/2'

loop_
_atom_site_label
_atom_site_type_symbol
_atom_site_fract_x
_atom_site_fract_y
_atom_site_fract_z
_atom_site_U_iso_or_equiv
_atom_site_adp_type
_atom_site_occupancy
_atom_site_symmetry_multiplicity
_atom_site_calc_flag
_atom_site_refinement_flags
Cu1 Cu 0.519643(16) 0.858378(18) 0.62696(6) 0.01886(11) Uani 1 1 d .
S1 S 0.47569(4) 1.15422(4) 0.57511(12) 0.02197(19) Uani 1 1 d .
S2 S 0.52561(5) 0.56197(5) 0.48668(15) 0.0292(2) Uani 1 1 d .
N1 N 0.52178(11) 0.98359(13) 0.6348(5) 0.0191(5) Uani 1 1 d .
N2 N 0.51575(13) 0.73369(15) 0.6033(6) 0.0253(6) Uani 1 1 d .
N3 N 0.64822(13) 0.85678(12) 0.5972(5) 0.0198(5) Uani 1 1 d .
N4 N 0.39121(14) 0.86467(12) 0.6006(5) 0.0206(5) Uani 1 1 d .
N5 N 0.91354(16) 0.85427(16) 0.5444(5) 0.0272(6) Uani 1 1 d .
H5A H 0.937(2) 0.822(2) 0.477(7) 0.033 Uiso 1 1 d .
H5B H 0.936(2) 0.877(2) 0.624(8) 0.033 Uiso 1 1 d .
N6 N 0.12856(19) 0.8917(2) 0.5092(6) 0.0418(8) Uani 1 1 d D
H6A H 0.108(2) 0.922(2) 0.590(6) 0.050 Uiso 1 1 d D
H6B H 0.117(3) 0.882(3) 0.405(7) 0.050 Uiso 1 1 d .
C1 C 0.50247(15) 1.05382(16) 0.6116(6) 0.0177(5) Uani 1 1 d .
C2 C 0.51898(14) 0.6625(2) 0.5530(5) 0.0186(6) Uani 1 1 d .
C3 C 0.69777(17) 0.90604(18) 0.7220(5) 0.0235(6) Uani 1 1 d .
H3 H 0.6707 0.9417 0.8239 0.028 Uiso 1 1 calc R
C4 C 0.78607(18) 0.90742(18) 0.7096(5) 0.0234(6) Uani 1 1 d .
H4 H 0.8184 0.9430 0.8017 0.028 Uiso 1 1 calc R
C5 C 0.82709(18) 0.85595(15) 0.5602(5) 0.0205(7) Uani 1 1 d .
C6 C 0.77555(19) 0.80638(17) 0.4264(5) 0.0233(6) Uani 1 1 d .
H6C H 0.8006 0.7718 0.3192 0.028 Uiso 1 1 calc R
C7 C 0.68842(17) 0.80833(17) 0.4521(5) 0.0222(6) Uani 1 1 d .
H7 H 0.6545 0.7734 0.3619 0.027 Uiso 1 1 calc R
C8 C 0.34256(17) 0.91425(18) 0.7277(5) 0.0231(6) Uani 1 1 d .
H8 H 0.3701 0.9441 0.8399 0.028 Uiso 1 1 calc R
C9 C 0.25592(17) 0.92428(18) 0.7050(5) 0.0239(7) Uani 1 1 d .
H9 H 0.2249 0.9593 0.8012 0.029 Uiso 1 1 calc R
C10 C 0.21356(18) 0.8827(2) 0.5398(5) 0.0261(7) Uani 1 1 d .
C11 C 0.2631(2) 0.8316(2) 0.4066(5) 0.0308(8) Uani 1 1 d .
H11 H 0.2373 0.8024 0.2910 0.037 Uiso 1 1 calc R
C12 C 0.34942(18) 0.82364(18) 0.4432(5) 0.0237(6) Uani 1 1 d .
H12 H 0.3815 0.7872 0.3526 0.028 Uiso 1 1 calc R

loop_
_atom_site_aniso_label
_atom_site_aniso_U_11
_atom_site_aniso_U_22
_atom_site_aniso_U_33
_atom_site_aniso_U_23
_atom_site_aniso_U_13
_atom_site_aniso_U_12
Cu1 0.01629(17) 0.01686(17) 0.0234(2) -0.00054(16) -0.0006(2) -0.00022(10)
S1 0.0267(4) 0.0175(3) 0.0217(5) -0.0020(3) 0.0001(3) 0.0013(2)
S2 0.0414(5) 0.0169(3) 0.0293(5) 0.0000(4) 0.0056(4) -0.0003(3)
N1 0.0180(10) 0.0199(11) 0.0193(13) 0.0021(13) 0.0014(10) 0.0002(7)
N2 0.0224(11) 0.0204(12) 0.0330(17) -0.0023(15) -0.0013(12) -0.0017(8)
N3 0.0178(10) 0.0198(10) 0.0218(15) -0.0018(10) -0.0011(12) 0.0023(8)
N4 0.0224(11) 0.0202(10) 0.0193(14) -0.0008(11) -0.0009(13) -0.0015(8)
N5 0.0198(13) 0.0276(15) 0.0342(17) -0.0078(11) 0.0030(12) 0.0019(9)
N6 0.0194(14) 0.078(2) 0.0283(17) -0.0171(18) -0.0057(13) 0.0000(14)
C1 0.0173(10) 0.0230(13) 0.0128(14) -0.0008(15) 0.0009(13) -0.0050(10)
C2 0.0135(13) 0.0263(15) 0.0159(16) 0.0017(12) -0.0018(10) -0.0012(10)
C3 0.0211(13) 0.0226(14) 0.0268(17) -0.0042(13) 0.0006(13) 0.0024(12)
C4 0.0229(13) 0.0219(14) 0.0254(16) -0.0069(12) -0.0011(13) -0.0052(11)
C5 0.0203(13) 0.0178(13) 0.0233(17) 0.0037(11) 0.0011(12) 0.0007(9)
C6 0.0266(15) 0.0205(13) 0.0229(16) -0.0027(12) 0.0027(12) 0.0061(12)
C7 0.0233(14) 0.0219(13) 0.0214(15) -0.0045(12) -0.0047(13) 0.0008(11)
C8 0.0193(13) 0.0246(14) 0.0253(17) -0.0046(13) -0.0042(12) -0.0020(11)
C9 0.0191(13) 0.0256(14) 0.0271(17) -0.0040(13) -0.0001(12) 0.0021(11)
C10 0.0194(14) 0.0371(15) 0.0218(17) 0.0021(14) 0.0000(13) -0.0024(12)
C11 0.0233(16) 0.0450(19) 0.0241(19) -0.0090(14) -0.0019(12) -0.0078(14)
C12 0.0223(14) 0.0299(15) 0.0188(15) -0.0067(13) 0.0032(12) -0.0024(12)

loop_
_atom_type_symbol
_atom_type_description
_atom_type_scat_dispersion_real
_atom_type_scat_dispersion_imag
_atom_type_scat_source
C C 0.0033 0.0016 'International Tables Vol C Tables 4.2.6.8 and 6.1.1.4'
H H 0.0000 0.0000 'International Tables Vol C Tables 4.2.6.8 and 6.1.1.4'
Cu Cu 0.3201 1.2651 'International Tables Vol C Tables 4.2.6.8 and 6.1.1.4'
N N 0.0061 0.0033 'International Tables Vol C Tables 4.2.6.8 and 6.1.1.4'
S S 0.1246 0.1234 'International Tables Vol C Tables 4.2.6.8 and 6.1.1.4'

loop_
_geom_angle_atom_site_label_1
_geom_angle_atom_site_label_2
_geom_angle_atom_site_label_3
_geom_angle
N2 Cu1 N1 176.96(17)
N2 Cu1 N4 90.65(8)
N1 Cu1 N4 88.30(8)
N2 Cu1 N3 90.66(8)
N1 Cu1 N3 89.87(7)
N4 Cu1 N3 169.73(14)
C1 N1 Cu1 161.5(2)
C2 N2 Cu1 167.7(3)
C7 N3 C3 116.8(2)
C7 N3 Cu1 122.41(19)
C3 N3 Cu1 120.8(2)
C8 N4 C12 115.9(2)
C8 N4 Cu1 122.7(2)
C12 N4 Cu1 121.3(2)
C5 N5 H5A 122(3)
C5 N5 H5B 116(3)
H5A N5 H5B 119(4)
C10 N6 H6A 113(3)
C10 N6 H6B 112(4)
H6A N6 H6B 130(5)
N1 C1 S1 179.1(3)
N2 C2 S2 178.5(3)
N3 C3 C4 123.4(3)
N3 C3 H3 118.3
C4 C3 H3 118.3
C3 C4 C5 119.2(3)
C3 C4 H4 120.4
C5 C4 H4 120.4
N5 C5 C4 121.3(3)
N5 C5 C6 121.2(3)
C4 C5 C6 117.5(3)
C7 C6 C5 119.2(3)
C7 C6 H6C 120.4
C5 C6 H6C 120.4
N3 C7 C6 123.9(3)
N3 C7 H7 118.1
C6 C7 H7 118.1
N4 C8 C9 124.1(3)
N4 C8 H8 118.0
C9 C8 H8 118.0
C8 C9 C10 119.6(3)
C8 C9 H9 120.2
C10 C9 H9 120.2
N6 C10 C11 121.3(3)
N6 C10 C9 121.7(3)
C11 C10 C9 116.9(3)
C12 C11 C10 119.7(3)
C12 C11 H11 120.1
C10 C11 H11 120.1
N4 C12 C11 123.7(3)
N4 C12 H12 118.1
C11 C12 H12 118.1

loop_
_geom_bond_atom_site_label_1
_geom_bond_atom_site_label_2
_geom_bond_distance
Cu1 N2 1.956(2)
Cu1 N1 1.958(2)
Cu1 N4 2.018(2)
Cu1 N3 2.019(2)
S1 C1 1.641(3)
S2 C2 1.630(3)
N1 C1 1.148(3)
N2 C2 1.158(4)
N3 C7 1.344(4)
N3 C3 1.346(4)
N4 C8 1.350(4)
N4 C12 1.351(4)
N5 C5 1.356(4)
N5 H5A 0.75(4)
N5 H5B 0.71(4)
N6 C10 1.350(4)
N6 H6A 0.767(19)
N6 H6B 0.70(5)
C3 C4 1.383(4)
C3 H3 0.9500
C4 C5 1.395(4)
C4 H4 0.9500
C5 C6 1.400(4)
C6 C7 1.372(4)
C6 H6C 0.9500
C7 H7 0.9500
C8 C9 1.371(4)
C8 H8 0.9500
C9 C10 1.395(4)
C9 H9 0.9500
C10 C11 1.394(4)
C11 C12 1.375(4)
C11 H11 0.9500
C12 H12 0.9500
